data_7050445
loop_
_publ_author_name
'Chow, Hong'
'Dean, Philip A. W.'
'Craig, Donald C.'
'Lucas, Nigel T.'
'Scudder, Marcia L.'
'Dance, Ian G.'

_publ_section_title
;
 The subtle tetramorphism of MePh3P+I3--
;
_journal_issue 4
_journal_name_full 'New Journal of Chemistry'
_journal_page_first 704
_journal_paper_doi 10.1039/b208112a
_journal_volume 27
_journal_year 2003
_chemical_formula_moiety 'C19 H18 P 1+, I3 1-'
_chemical_formula_sum 'C19 H18 I3 P'
_chemical_formula_weight 658.0
_space_group_IT_number 2
_symmetry_cell_setting triclinic
_symmetry_space_group_name_Hall '-P 1'
_symmetry_space_group_name_H-M 'P -1'
_atom_type_scat_source 'International Tables for X-ray Crystallography, Vol. IV'
_audit_creation_method 'RAELSPUB and manual entry'
_cell_angle_alpha 87.50(3)
_cell_angle_beta 75.27(3)
_cell_angle_gamma 69.40(3)
_cell_formula_units_Z 4
_cell_length_a 11.957(7)
_cell_length_b 12.089(8)
_cell_length_c 16.199(9)
_cell_measurement_reflns_used 10
_cell_measurement_temperature 294
_cell_measurement_theta_max 11
_cell_measurement_theta_min 10
_cell_volume 2117(2)
_computing_cell_refinement 'CAD4 Version 5.0, 1989'
_computing_data_collection 'CAD4 Version 5.0, 1989'
_computing_data_reduction 'Local program'
_computing_molecular_graphics 'ORTEP-II, (Johnson, 1976)'
_computing_publication_material 'Local programs'
_computing_structure_refinement 'RAELS, (Rae, 1989)'
_computing_structure_solution 'SIR92 (Altomare et al, 1994)'
_diffrn_measurement_device_type 'Nonius CAD-4'
_diffrn_measurement_method \w--2\q
_diffrn_radiation_type 'Mo K\a'
_diffrn_radiation_wavelength 0.71073
_diffrn_reflns_av_R_equivalents 0.019
_diffrn_reflns_limit_h_max 13
_diffrn_reflns_limit_h_min -13
_diffrn_reflns_limit_k_max 13
_diffrn_reflns_limit_k_min -13
_diffrn_reflns_limit_l_max 17
_diffrn_reflns_limit_l_min 0
_diffrn_reflns_number 6113
_diffrn_reflns_theta_max 23
_diffrn_standards_decay_% 5
_diffrn_standards_interval_time 30min
_diffrn_standards_number 1
_exptl_absorpt_coefficient_mu 4.455
_exptl_absorpt_correction_T_max 0.79
_exptl_absorpt_correction_T_min 0.57
_exptl_absorpt_correction_type analytical
_exptl_absorpt_process_details '(DeMeulenaer & Tompa, 1965)'
_exptl_crystal_colour orange
_exptl_crystal_density_diffrn 2.06
_exptl_crystal_density_method 'not measured'
_exptl_crystal_description plate
_exptl_crystal_F_000 1224.0
_exptl_crystal_size_max 0.15
_exptl_crystal_size_mid 0.11
_exptl_crystal_size_min 0.05
_refine_diff_density_max 2.14
_refine_diff_density_min -1.63
_refine_ls_extinction_method none
_refine_ls_goodness_of_fit_ref 1.62
_refine_ls_hydrogen_treatment noref
_refine_ls_number_parameters 204
_refine_ls_number_reflns 2998
_refine_ls_R_factor_gt 0.048
_refine_ls_shift/su_max 0.004
_refine_ls_structure_factor_coef F
_refine_ls_weighting_details 'w = 1/[\s^2^(F) + 0.0016F^2^]'
_refine_ls_weighting_scheme calc
_refine_ls_wR_factor_ref 0.062
_reflns_number_gt 2998
_reflns_number_total 5866
_reflns_threshold_expression I>3\s(I)
_cod_data_source_file b208112a.txt
_cod_data_source_block DID276
_cod_depositor_comments
;
 Changing the _atom_site_occupancy data item value from '?' to '1'
 for all fully occupied atom sites.

 Antanas Vaitkus,
 2017-02-09
;
_cod_database_code 7050445

loop_
_symmetry_equiv_pos_site_id
_symmetry_equiv_pos_as_xyz
1 x,y,z
2 -x,-y,-z

loop_
_atom_site_label
_atom_site_fract_x
_atom_site_fract_y
_atom_site_fract_z
_atom_site_U_iso_or_equiv
_atom_site_adp_type
_atom_site_type_symbol
_atom_site_occupancy
P1A 0.0728(4) 0.3087(3) 0.8368(3) 0.045(1) Uani P 1
C1A 0.1688(8) 0.1638(7) 0.7899(6) 0.044(4) Uani C 1
C2A 0.2624(9) 0.1528(8) 0.7160(6) 0.052(4) Uani C 1
C3A 0.3438(8) 0.0422(10) 0.6837(6) 0.064(5) Uani C 1
C4A 0.3332(9) -0.0568(8) 0.7238(7) 0.066(6) Uani C 1
C5A 0.2416(10) -0.0470(7) 0.7965(7) 0.061(4) Uani C 1
C6A 0.1589(8) 0.0624(8) 0.8302(6) 0.051(4) Uani C 1
C7A 0.1631(9) 0.3694(9) 0.8780(6) 0.043(4) Uani C 1
C8A 0.1871(9) 0.3342(8) 0.9565(6) 0.056(4) Uani C 1
C9A 0.2662(10) 0.3721(10) 0.9862(6) 0.067(4) Uani C 1
C10A 0.3214(9) 0.4442(10) 0.9391(7) 0.063(5) Uani C 1
C11A 0.2985(9) 0.4794(9) 0.8619(7) 0.064(5) Uani C 1
C12A 0.2198(9) 0.4427(9) 0.8306(5) 0.055(3) Uani C 1
C13A 0.0082(9) 0.4021(8) 0.7600(6) 0.047(3) Uani C 1
C14A -0.0359(10) 0.5243(8) 0.7741(6) 0.059(3) Uani C 1
C15A -0.0894(10) 0.5962(7) 0.7161(8) 0.068(3) Uani C 1
C16A -0.0996(10) 0.5484(9) 0.6446(7) 0.067(4) Uani C 1
C17A -0.0566(10) 0.4284(10) 0.6301(6) 0.069(4) Uani C 1
C18A -0.0027(10) 0.3544(7) 0.6871(7) 0.059(3) Uani C 1
C19A -0.0541(14) 0.3012(15) 0.9233(10) 0.064(5) Uani C 1
P1B 0.3231(3) 0.8122(3) 0.3348(2) 0.043(1) Uani P 1
C1B 0.3650(9) 0.6662(7) 0.2912(6) 0.046(4) Uani C 1
C2B 0.3317(10) 0.6505(8) 0.2176(6) 0.058(4) Uani C 1
C3B 0.3529(11) 0.5381(10) 0.1879(6) 0.071(4) Uani C 1
C4B 0.4065(11) 0.4418(8) 0.2304(7) 0.075(5) Uani C 1
C5B 0.4396(10) 0.4562(8) 0.3028(7) 0.073(5) Uani C 1
C6B 0.4194(9) 0.5676(9) 0.3339(6) 0.058(3) Uani C 1
C7B 0.1588(7) 0.8727(8) 0.3706(6) 0.041(4) Uani C 1
C8B 0.1012(8) 0.8333(8) 0.4456(6) 0.048(3) Uani C 1
C9B -0.0258(9) 0.8710(9) 0.4711(6) 0.058(4) Uani C 1
C10B -0.0956(8) 0.9467(9) 0.4232(7) 0.063(4) Uani C 1
C11B -0.0400(9) 0.9860(8) 0.3494(7) 0.062(4) Uani C 1
C12B 0.0868(9) 0.9498(9) 0.3224(5) 0.051(3) Uani C 1
C13B 0.3781(9) 0.8996(8) 0.2556(6) 0.047(4) Uani C 1
C14B 0.3363(9) 1.0210(8) 0.2729(6) 0.060(4) Uani C 1
C15B 0.3838(11) 1.0908(7) 0.2157(8) 0.077(5) Uani C 1
C16B 0.4717(11) 1.0415(9) 0.1420(7) 0.079(6) Uani C 1
C17B 0.5134(9) 0.9223(10) 0.1244(6) 0.072(5) Uani C 1
C18B 0.4675(10) 0.8504(7) 0.1804(7) 0.057(4) Uani C 1
C19B 0.3873(14) 0.8110(14) 0.4226(10) 0.065(5) Uani C 1
I1 0.23605(14) 0.65913(11) 0.63712(8) 0.0872(5) Uani I 1
I2 0.29150(10) 0.43685(9) 0.55072(7) 0.0579(3) Uani I 1
I3 0.35022(11) 0.20733(10) 0.46328(8) 0.0734(4) Uani I 1
I4 0.02606(13) 1.17811(10) 0.14462(8) 0.0820(4) Uani I 1
I5 0.20105(10) 0.95935(9) 0.05843(7) 0.0564(3) Uani I 1
I6 0.37332(12) 0.73470(11) -0.02317(8) 0.0798(4) Uani I 1
HC2A 0.2706 0.2249 0.6864 0.057 Uani H 1
HC3A 0.4111 0.0343 0.6305 0.078 Uani H 1
HC4A 0.3928 -0.1367 0.6998 0.079 Uani H 1
HC5A 0.2345 -0.1199 0.8254 0.071 Uani H 1
HC6A 0.0921 0.0691 0.8834 0.054 Uani H 1
HC8A 0.1470 0.2814 0.9913 0.072 Uani H 1
HC9A 0.2835 0.3468 1.0427 0.091 Uani H 1
HC10A 0.3788 0.4713 0.9612 0.075 Uani H 1
HC11A 0.3393 0.5321 0.8278 0.084 Uani H 1
HC12A 0.2034 0.4687 0.7740 0.070 Uani H 1
HC14A -0.0287 0.5598 0.8263 0.072 Uani H 1
HC15A -0.1211 0.6841 0.7262 0.089 Uani H 1
HC16A -0.1387 0.6015 0.6028 0.079 Uani H 1
HC17A -0.0644 0.3942 0.5777 0.091 Uani H 1
HC18A 0.0286 0.2667 0.6761 0.073 Uani H 1
H1C19A -0.1064 0.3827 0.9485 0.064 Uani H 1
H2C19A -0.1053 0.2659 0.9009 0.064 Uani H 1
H3C19A -0.0206 0.2509 0.9683 0.064 Uani H 1
HC2B 0.2925 0.7207 0.1862 0.067 Uani H 1
HC3B 0.3290 0.5268 0.1350 0.091 Uani H 1
HC4B 0.4215 0.3605 0.2083 0.091 Uani H 1
HC5B 0.4787 0.3853 0.3335 0.093 Uani H 1
HC6B 0.4438 0.5776 0.3870 0.069 Uani H 1
HC8B 0.1518 0.7779 0.4809 0.054 Uani H 1
HC9B -0.0672 0.8427 0.5251 0.070 Uani H 1
HC10B -0.1878 0.9736 0.4423 0.075 Uani H 1
HC11B -0.0917 1.0414 0.3147 0.077 Uani H 1
HC12B 0.1270 0.9788 0.2682 0.058 Uani H 1
HC14B 0.2720 1.0576 0.3267 0.068 Uani H 1
HC15B 0.3538 1.1781 0.2281 0.098 Uani H 1
HC16B 0.5056 1.0930 0.1009 0.097 Uani H 1
HC17B 0.5777 0.8869 0.0703 0.088 Uani H 1
HC18B 0.4984 0.7632 0.1672 0.065 Uani H 1
H1C19B 0.3624 0.8938 0.4458 0.065 Uani H 1
H2C19B 0.3561 0.7628 0.4682 0.065 Uani H 1
H3C19B 0.4794 0.7756 0.4031 0.065 Uani H 1

loop_
_atom_site_aniso_label
_atom_site_aniso_U_11
_atom_site_aniso_U_22
_atom_site_aniso_U_33
_atom_site_aniso_U_12
_atom_site_aniso_U_13
_atom_site_aniso_U_23
_atom_site_aniso_type_symbol
P1A 0.039(2) 0.049(2) 0.051(2) -0.023(2) -0.006(2) 0.010(2) P
C1A 0.040(5) 0.045(4) 0.049(6) -0.019(3) -0.011(4) 0.016(3) C
C2A 0.043(6) 0.056(4) 0.054(6) -0.018(3) -0.005(4) 0.011(4) C
C3A 0.050(6) 0.063(4) 0.068(6) -0.013(5) -0.006(4) 0.002(5) C
C4A 0.058(7) 0.054(4) 0.079(8) -0.009(4) -0.021(5) 0.003(4) C
C5A 0.063(8) 0.045(4) 0.076(8) -0.016(3) -0.026(5) 0.014(3) C
C6A 0.052(5) 0.044(4) 0.060(6) -0.021(4) -0.018(4) 0.019(4) C
C7A 0.037(6) 0.048(7) 0.040(5) -0.015(5) 0.000(5) 0.002(5) C
C8A 0.060(6) 0.066(7) 0.049(6) -0.029(5) -0.016(5) 0.009(4) C
C9A 0.068(7) 0.078(9) 0.065(6) -0.032(6) -0.025(6) 0.005(5) C
C10A 0.048(7) 0.072(9) 0.069(7) -0.024(6) -0.009(6) -0.010(6) C
C11A 0.056(6) 0.077(8) 0.063(7) -0.038(6) -0.001(6) -0.004(6) C
C12A 0.054(6) 0.064(7) 0.049(5) -0.033(5) -0.002(5) 0.004(4) C
C13A 0.031(7) 0.041(5) 0.066(6) -0.009(5) -0.010(5) 0.006(4) C
C14A 0.050(7) 0.040(5) 0.082(6) -0.008(5) -0.022(5) 0.009(4) C
C15A 0.059(8) 0.048(4) 0.095(8) -0.011(5) -0.030(7) 0.019(5) C
C16A 0.053(8) 0.064(6) 0.087(7) -0.018(6) -0.028(7) 0.025(6) C
C17A 0.066(8) 0.066(6) 0.078(6) -0.019(7) -0.031(6) 0.016(5) C
C18A 0.054(7) 0.052(4) 0.071(6) -0.013(5) -0.022(5) 0.007(4) C
C19A 0.038(9) 0.084(9) 0.067(9) -0.036(9) 0.012(8) 0.007(9) C
P1B 0.037(2) 0.048(2) 0.041(2) -0.015(2) -0.007(2) 0.006(2) P
C1B 0.039(7) 0.045(4) 0.044(6) -0.013(4) 0.004(5) 0.006(4) C
C2B 0.057(7) 0.060(4) 0.051(6) -0.022(4) -0.002(5) -0.001(4) C
C3B 0.076(9) 0.069(5) 0.064(7) -0.034(6) 0.007(5) -0.012(5) C
C4B 0.078(9) 0.056(4) 0.072(8) -0.031(5) 0.024(7) -0.010(4) C
C5B 0.078(9) 0.045(4) 0.070(8) -0.015(4) 0.015(6) 0.004(4) C
C6B 0.058(7) 0.044(4) 0.056(6) -0.009(4) 0.003(5) 0.009(4) C
C7B 0.043(4) 0.046(6) 0.038(6) -0.020(4) -0.008(3) 0.002(5) C
C8B 0.047(4) 0.054(6) 0.044(5) -0.024(4) -0.001(3) 0.002(4) C
C9B 0.047(4) 0.061(8) 0.062(6) -0.027(4) 0.004(4) -0.005(5) C
C10B 0.043(4) 0.064(8) 0.079(8) -0.021(4) -0.005(3) -0.009(6) C
C11B 0.045(4) 0.066(7) 0.073(8) -0.016(4) -0.017(4) 0.001(5) C
C12B 0.046(4) 0.056(6) 0.051(5) -0.017(4) -0.015(3) 0.006(4) C
C13B 0.045(7) 0.041(5) 0.053(6) -0.019(5) -0.003(5) 0.000(4) C
C14B 0.062(7) 0.040(5) 0.074(6) -0.024(5) -0.004(4) 0.004(4) C
C15B 0.077(9) 0.053(4) 0.099(9) -0.034(6) -0.009(6) 0.020(5) C
C16B 0.068(9) 0.077(6) 0.092(7) -0.037(7) -0.008(6) 0.032(6) C
C17B 0.058(7) 0.080(7) 0.068(6) -0.028(7) 0.002(4) 0.020(5) C
C18B 0.051(7) 0.058(4) 0.054(6) -0.020(5) 0.003(4) 0.003(4) C
C19B 0.051(9) 0.072(9) 0.065(9) -0.019(9) -0.009(9) 0.004(9) C
I1 0.114(1) 0.0611(8) 0.0708(9) -0.0185(8) -0.0172(8) 0.0176(6) I
I2 0.0500(7) 0.0639(7) 0.0500(6) -0.0136(5) -0.0076(5) 0.0182(5) I
I3 0.0701(9) 0.0714(8) 0.0740(8) -0.0220(7) -0.0151(7) 0.0085(6) I
I4 0.102(1) 0.0633(8) 0.0726(9) -0.0313(7) -0.0063(7) 0.0159(7) I
I5 0.0675(8) 0.0637(7) 0.0451(6) -0.0365(6) -0.0089(5) 0.0134(5) I
I6 0.083(1) 0.0698(8) 0.0792(9) -0.0342(7) 0.0008(7) 0.0064(7) I

loop_
_geom_angle_atom_site_label_1
_geom_angle_atom_site_label_2
_geom_angle_atom_site_label_3
_geom_angle
_geom_angle_site_symmetry_1
_geom_angle_site_symmetry_2
_geom_angle_site_symmetry_3
_geom_angle_publ_flag
C1A P1A C7A 108.6(5) 1_555 1_555 1_555 no
C1A P1A C13A 111.0(5) 1_555 1_555 1_555 no
C1A P1A C19A 110.7(6) 1_555 1_555 1_555 no
C7A P1A C13A 110.2(5) 1_555 1_555 1_555 no
C7A P1A C19A 108.7(6) 1_555 1_555 1_555 no
C13A P1A C19A 107.6(7) 1_555 1_555 1_555 no
P1A C1A C2A 119.1(6) 1_555 1_555 1_555 no
P1A C1A C6A 121.3(6) 1_555 1_555 1_555 no
C2A C1A C6A 119.3(5) 1_555 1_555 1_555 no
C1A C2A C3A 119.7(4) 1_555 1_555 1_555 no
C2A C3A C4A 120.5(5) 1_555 1_555 1_555 no
C3A C4A C5A 120.3(6) 1_555 1_555 1_555 no
C4A C5A C6A 120.5(5) 1_555 1_555 1_555 no
C1A C6A C5A 119.7(4) 1_555 1_555 1_555 no
P1A C7A C8A 118.8(6) 1_555 1_555 1_555 no
P1A C7A C12A 121.6(6) 1_555 1_555 1_555 no
P1A C13A C14A 119.8(6) 1_555 1_555 1_555 no
P1A C13A C18A 120.8(6) 1_555 1_555 1_555 no
C1B P1B C7B 107.9(5) 1_555 1_555 1_555 no
C1B P1B C13B 109.7(5) 1_555 1_555 1_555 no
C1B P1B C19B 111.1(6) 1_555 1_555 1_555 no
C7B P1B C13B 110.4(5) 1_555 1_555 1_555 no
C7B P1B C19B 109.2(6) 1_555 1_555 1_555 no
C13B P1B C19B 108.6(7) 1_555 1_555 1_555 no
P1B C1B C2B 119.2(6) 1_555 1_555 1_555 no
P1B C1B C6B 121.2(6) 1_555 1_555 1_555 no
P1B C7B C8B 118.4(6) 1_555 1_555 1_555 no
P1B C7B C12B 122.1(6) 1_555 1_555 1_555 no
P1B C13B C14B 118.0(6) 1_555 1_555 1_555 no
P1B C13B C18B 122.5(6) 1_555 1_555 1_555 no
I1 I2 I3 179.4(1) 1_555 1_555 1_555 no
I4 I5 I6 177.9(1) 1_555 1_555 1_555 no

loop_
_geom_bond_atom_site_label_1
_geom_bond_atom_site_label_2
_geom_bond_distance
_geom_bond_site_symmetry_1
_geom_bond_site_symmetry_2
_geom_bond_publ_flag
P1A C1A 1.795(9) 1_555 1_555 no
P1A C7A 1.766(9) 1_555 1_555 no
P1A C13A 1.781(9) 1_555 1_555 no
P1A C19A 1.811(14) 1_555 1_555 no
C1A C2A 1.390(5) 1_555 1_555 no
C1A C6A 1.390(5) 1_555 1_555 no
C2A C3A 1.376(6) 1_555 1_555 no
C3A C4A 1.366(5) 1_555 1_555 no
C4A C5A 1.366(5) 1_555 1_555 no
C5A C6A 1.376(6) 1_555 1_555 no
P1B C1B 1.781(9) 1_555 1_555 no
P1B C7B 1.783(9) 1_555 1_555 no
P1B C13B 1.771(9) 1_555 1_555 no
P1B C19B 1.776(17) 1_555 1_555 no
I1 I2 2.867(2) 1_555 1_555 no
I2 I3 2.943(2) 1_555 1_555 no
I4 I5 2.875(2) 1_555 1_555 no
I5 I6 2.891(2) 1_555 1_555 no
